data_4075719
loop_
_publ_author_name
'Wilting, Jos'
'M\"uller, Christian'
'Hewat, Alison C.'
'Ellis, Dianne D.'
'Tooke, Duncan M.'
'Spek, Anthony L.'
'Vogt, Dieter'

_publ_section_title
;
 Nickel-Catalyzed Isomerization of 2-Methyl-3-butenenitrile&#x2020;
;
_journal_issue 1
_journal_name_full Organometallics
_journal_page_first 13
_journal_paper_doi 10.1021/om049206p
_journal_volume 24
_journal_year 2005
_chemical_formula_moiety 'C43 H41 Cl2 N Ni O2 P2 Zn, 0.5(C6 H6)'
_chemical_formula_sum 'C46 H44 Cl2 N Ni O2 P2 Zn'
_chemical_formula_weight 899.74
_chemical_name_systematic
; 
 ? 
;
_space_group_IT_number 15
_symmetry_cell_setting monoclinic
_symmetry_space_group_name_Hall '-C 2yc'
_symmetry_space_group_name_H-M 'C 1 2/c 1'
_atom_sites_solution_hydrogens geom
_atom_sites_solution_primary heavy
_atom_sites_solution_secondary difmap
_audit_creation_method SHELXL-97
_cell_angle_alpha 90.00
_cell_angle_beta 106.7861(7)
_cell_angle_gamma 90.00
_cell_formula_units_Z 8
_cell_length_a 24.9627(4)
_cell_length_b 12.0804(2)
_cell_length_c 28.9802(5)
_cell_measurement_temperature 150(2)
_cell_volume 8366.9(2)
_computing_cell_refinement 'DENZO 1.11.0'
_computing_data_collection 'Nonius COLLECT'
_computing_data_reduction 'DENZO 1.11.0'
_computing_molecular_graphics 'PLATON (Spek, 2000)'
_computing_publication_material 'PLATON (Spek, 2000)'
_computing_structure_refinement 'SHELXL-97 (Sheldrick, 1997)'
_computing_structure_solution 'DIRDIF-97 (Beurksens, 1997)'
_diffrn_ambient_temperature 150(2)
_diffrn_measured_fraction_theta_full 0.999
_diffrn_measured_fraction_theta_max 0.999
_diffrn_measurement_device_type 'Nonius Kappa CCD'
_diffrn_radiation_monochromator graphite
_diffrn_radiation_source 'rotating anode'
_diffrn_radiation_type MoK\a
_diffrn_radiation_wavelength 0.71073
_diffrn_reflns_av_R_equivalents 0.0493
_diffrn_reflns_av_sigmaI/netI 0.0522
_diffrn_reflns_limit_h_max 32
_diffrn_reflns_limit_h_min -24
_diffrn_reflns_limit_k_max 15
_diffrn_reflns_limit_k_min -15
_diffrn_reflns_limit_l_max 37
_diffrn_reflns_limit_l_min -37
_diffrn_reflns_number 36646
_diffrn_reflns_theta_full 27.49
_diffrn_reflns_theta_max 27.49
_diffrn_reflns_theta_min 1.70
_diffrn_standards_decay_% negligible
_exptl_absorpt_coefficient_mu 1.267
_exptl_absorpt_correction_T_max 0.9055
_exptl_absorpt_correction_T_min 0.8041
_exptl_absorpt_correction_type multi-scan
_exptl_crystal_colour red-brown
_exptl_crystal_density_diffrn 1.429
_exptl_crystal_density_method 'not measured'
_exptl_crystal_description prism
_exptl_crystal_F_000 3720
_exptl_crystal_size_max 0.18
_exptl_crystal_size_mid 0.12
_exptl_crystal_size_min 0.08
_refine_diff_density_max 0.526
_refine_diff_density_min -0.607
_refine_diff_density_rms 0.072
_refine_ls_extinction_method none
_refine_ls_goodness_of_fit_ref 1.028
_refine_ls_hydrogen_treatment mixed
_refine_ls_matrix_type full
_refine_ls_number_parameters 518
_refine_ls_number_reflns 9590
_refine_ls_number_restraints 0
_refine_ls_restrained_S_all 1.028
_refine_ls_R_factor_all 0.0586
_refine_ls_R_factor_gt 0.0378
_refine_ls_shift/su_max 0.001
_refine_ls_shift/su_mean 0.000
_refine_ls_structure_factor_coef Fsqd
_refine_ls_weighting_details 'calc w=1/[\s^2^(Fo^2^)+(0.0308P)^2^+11.9648P] where P=(Fo^2^+2Fc^2^)/3'
_refine_ls_weighting_scheme calc
_refine_ls_wR_factor_gt 0.0808
_refine_ls_wR_factor_ref 0.0877
_reflns_number_gt 7392
_reflns_number_total 9590
_reflns_threshold_expression I>2\s(I)
_cod_data_source_file om049206psi20041014_102147.cif
_cod_data_source_block s2224a
_cod_depositor_comments
;
The following automatic conversions were performed:

'_symmetry_cell_setting' value 'Monoclinic' changed to 'monoclinic'
according to /home/saulius/struct/CIF-dictionaries/cif_core.dic
dictionary named 'cif_core.dic' version 2.4.1 from 2010-06-29.

Automatic conversion script
Id: cif_fix_values 1715 2011-07-08 13:25:40Z adriana 
;
_cod_original_sg_symbol_H-M C2/c
_cod_database_code 4075719

loop_
_symmetry_equiv_pos_as_xyz
'x, y, z'
'-x, y, -z+1/2'
'x+1/2, y+1/2, z'
'-x+1/2, y+1/2, -z+1/2'
'-x, -y, -z'
'x, -y, z-1/2'
'-x+1/2, -y+1/2, -z'
'x+1/2, -y+1/2, z-1/2'

loop_
_atom_site_label
_atom_site_type_symbol
_atom_site_fract_x
_atom_site_fract_y
_atom_site_fract_z
_atom_site_U_iso_or_equiv
_atom_site_adp_type
_atom_site_occupancy
_atom_site_symmetry_multiplicity
_atom_site_calc_flag
_atom_site_refinement_flags
Zn1 Zn 0.074102(12) 0.69252(2) 0.042073(11) 0.02533(8) Uani 1 1 d .
Ni1 Ni 0.234725(12) 0.51856(2) 0.152474(10) 0.01591(8) Uani 1 1 d .
Cl1 Cl 0.01911(3) 0.58276(6) 0.07222(3) 0.03646(17) Uani 1 1 d .
Cl2 Cl 0.05496(3) 0.86847(5) 0.02668(3) 0.04021(18) Uani 1 1 d .
P1 P 0.31821(2) 0.60959(5) 0.18599(2) 0.01651(13) Uani 1 1 d .
P2 P 0.24842(2) 0.41399(5) 0.09463(2) 0.01612(13) Uani 1 1 d .
O1 O 0.31225(7) 0.62284(13) 0.08691(6) 0.0207(4) Uani 1 1 d .
O2 O 0.06486(9) 0.60807(17) -0.02146(7) 0.0382(5) Uani 1 1 d .
N1 N 0.15291(8) 0.66283(17) 0.07932(8) 0.0253(5) Uani 1 1 d .
C1 C 0.36450(9) 0.57919(18) 0.11102(8) 0.0190(5) Uani 1 1 d .
C2 C 0.37608(9) 0.57767(18) 0.16130(8) 0.0188(5) Uani 1 1 d .
H2 H 0.0416(14) 0.551(3) -0.0293(12) 0.054(10) Uiso 1 1 d .
C3 C 0.42970(10) 0.5447(2) 0.18792(9) 0.0267(6) Uani 1 1 d .
H3 H 0.4398 0.5461 0.2221 0.032 Uiso 1 1 calc R
C4 C 0.46835(11) 0.5099(2) 0.16484(11) 0.0346(7) Uani 1 1 d .
H4 H 0.5046 0.4871 0.1834 0.041 Uiso 1 1 calc R
C5 C 0.45462(11) 0.5081(2) 0.11525(11) 0.0336(6) Uani 1 1 d .
H5 H 0.4810 0.4820 0.0999 0.040 Uiso 1 1 calc R
C6 C 0.40260(10) 0.5442(2) 0.08775(10) 0.0270(6) Uani 1 1 d .
H6 H 0.3933 0.5448 0.0536 0.032 Uiso 1 1 calc R
C7 C 0.28469(11) 0.6382(2) 0.00106(9) 0.0257(6) Uani 1 1 d .
H7 H 0.3091 0.6997 0.0036 0.031 Uiso 1 1 calc R
C8 C 0.25042(12) 0.6051(2) -0.04375(9) 0.0290(6) Uani 1 1 d .
H8 H 0.2511 0.6442 -0.0720 0.035 Uiso 1 1 calc R
C9 C 0.21562(11) 0.5156(2) -0.04694(9) 0.0274(6) Uani 1 1 d .
H9 H 0.1919 0.4936 -0.0775 0.033 Uiso 1 1 calc R
C10 C 0.21478(10) 0.4570(2) -0.00604(8) 0.0228(5) Uani 1 1 d .
H10 H 0.1907 0.3949 -0.0090 0.027 Uiso 1 1 calc R
C11 C 0.24879(9) 0.48784(18) 0.03942(8) 0.0179(5) Uani 1 1 d .
C12 C 0.28288(10) 0.58072(19) 0.04174(8) 0.0200(5) Uani 1 1 d .
C13 C 0.23274(11) 0.3805(2) 0.19409(10) 0.0244(5) Uani 1 1 d .
H13A H 0.2644(11) 0.385(2) 0.2236(9) 0.024(7) Uiso 1 1 d .
H13B H 0.2290(11) 0.308(2) 0.1798(9) 0.026(7) Uiso 1 1 d .
C14 C 0.18553(11) 0.4491(2) 0.18795(9) 0.0241(5) Uani 1 1 d .
H14 H 0.1504(12) 0.430(2) 0.1695(9) 0.029(7) Uiso 1 1 d .
C15 C 0.19469(11) 0.5555(2) 0.20705(9) 0.0267(6) Uani 1 1 d .
H15 H 0.2252(11) 0.569(2) 0.2344(9) 0.025(7) Uiso 1 1 d .
C16 C 0.14857(12) 0.6377(2) 0.20235(11) 0.0356(7) Uani 1 1 d .
H16A H 0.1207 0.6290 0.1709 0.053 Uiso 1 1 calc R
H16B H 0.1640 0.7129 0.2052 0.053 Uiso 1 1 calc R
H16C H 0.1308 0.6252 0.2279 0.053 Uiso 1 1 calc R
C17 C 0.18719(10) 0.61500(19) 0.10729(8) 0.0200(5) Uani 1 1 d .
C18 C 0.07495(14) 0.6490(3) -0.06570(12) 0.0499(8) Uani 1 1 d .
H18A H 0.0850 0.5861 -0.0835 0.060 Uiso 1 1 calc R
H18B H 0.1069 0.7012 -0.0574 0.060 Uiso 1 1 calc R
C19 C 0.02503(15) 0.7056(3) -0.09694(12) 0.0548(9) Uani 1 1 d .
H19A H -0.0061 0.6530 -0.1066 0.082 Uiso 1 1 calc R
H19B H 0.0335 0.7343 -0.1257 0.082 Uiso 1 1 calc R
H19C H 0.0146 0.7670 -0.0792 0.082 Uiso 1 1 calc R
C20 C 0.31410(10) 0.76126(19) 0.18126(8) 0.0186(5) Uani 1 1 d .
C21 C 0.36103(10) 0.8249(2) 0.18331(9) 0.0258(6) Uani 1 1 d .
H21 H 0.3960 0.7897 0.1868 0.031 Uiso 1 1 calc R
C22 C 0.35735(11) 0.9394(2) 0.18034(10) 0.0295(6) Uani 1 1 d .
H22 H 0.3898 0.9822 0.1819 0.035 Uiso 1 1 calc R
C23 C 0.30664(11) 0.9911(2) 0.17507(9) 0.0253(6) Uani 1 1 d .
H23 H 0.3042 1.0695 0.1731 0.030 Uiso 1 1 calc R
C24 C 0.25949(11) 0.9290(2) 0.17271(9) 0.0251(5) Uani 1 1 d .
H24 H 0.2246 0.9646 0.1690 0.030 Uiso 1 1 calc R
C25 C 0.26316(10) 0.81403(19) 0.17580(9) 0.0219(5) Uani 1 1 d .
H25 H 0.2307 0.7715 0.1742 0.026 Uiso 1 1 calc R
C30 C 0.34970(9) 0.58625(19) 0.25083(8) 0.0190(5) Uani 1 1 d .
C31 C 0.36534(10) 0.4789(2) 0.26757(9) 0.0234(5) Uani 1 1 d .
H31 H 0.3616 0.4200 0.2451 0.028 Uiso 1 1 calc R
C32 C 0.38631(10) 0.4572(2) 0.31669(9) 0.0254(6) Uani 1 1 d .
H32 H 0.3970 0.3839 0.3274 0.030 Uiso 1 1 calc R
C33 C 0.39167(10) 0.5412(2) 0.34975(9) 0.0277(6) Uani 1 1 d .
H33 H 0.4058 0.5262 0.3833 0.033 Uiso 1 1 calc R
C34 C 0.37630(11) 0.6473(2) 0.33381(9) 0.0319(6) Uani 1 1 d .
H34 H 0.3798 0.7054 0.3566 0.038 Uiso 1 1 calc R
C35 C 0.35564(10) 0.6702(2) 0.28470(9) 0.0257(6) Uani 1 1 d .
H35 H 0.3455 0.7439 0.2743 0.031 Uiso 1 1 calc R
C40 C 0.31189(9) 0.32939(18) 0.10642(8) 0.0175(5) Uani 1 1 d .
C41 C 0.33923(10) 0.29562(19) 0.15342(9) 0.0217(5) Uani 1 1 d .
H41 H 0.3246 0.3162 0.1790 0.026 Uiso 1 1 calc R
C42 C 0.38744(11) 0.2324(2) 0.16296(9) 0.0270(6) Uani 1 1 d .
H42 H 0.4055 0.2096 0.1951 0.032 Uiso 1 1 calc R
C43 C 0.40958(10) 0.2021(2) 0.12634(9) 0.0247(5) Uani 1 1 d .
H43 H 0.4428 0.1589 0.1331 0.030 Uiso 1 1 calc R
C44 C 0.38299(10) 0.2352(2) 0.07978(9) 0.0266(6) Uani 1 1 d .
H44 H 0.3981 0.2149 0.0544 0.032 Uiso 1 1 calc R
C45 C 0.33433(10) 0.2981(2) 0.06969(9) 0.0232(5) Uani 1 1 d .
H45 H 0.3163 0.3198 0.0374 0.028 Uiso 1 1 calc R
C50 C 0.19128(9) 0.31460(19) 0.07309(8) 0.0182(5) Uani 1 1 d .
C51 C 0.13622(10) 0.3542(2) 0.05939(9) 0.0232(5) Uani 1 1 d .
H51 H 0.1293 0.4308 0.0624 0.028 Uiso 1 1 calc R
C52 C 0.09174(10) 0.2826(2) 0.04147(9) 0.0258(6) Uani 1 1 d .
H52 H 0.0546 0.3106 0.0318 0.031 Uiso 1 1 calc R
C53 C 0.10105(11) 0.1701(2) 0.03753(9) 0.0255(6) Uani 1 1 d .
H53 H 0.0705 0.1212 0.0250 0.031 Uiso 1 1 calc R
C54 C 0.15510(11) 0.1298(2) 0.05198(9) 0.0254(6) Uani 1 1 d .
H54 H 0.1616 0.0528 0.0498 0.030 Uiso 1 1 calc R
C55 C 0.20018(10) 0.20142(19) 0.06976(9) 0.0216(5) Uani 1 1 d .
H55 H 0.2372 0.1728 0.0797 0.026 Uiso 1 1 calc R
C60 C 0.00994(12) 0.3725(3) 0.23020(11) 0.0510(9) Uani 1 1 d .
H60 H 0.0167 0.3044 0.2164 0.061 Uiso 1 1 calc R
C61 C 0.02007(13) 0.4717(3) 0.21046(12) 0.0529(9) Uani 1 1 d .
H61 H 0.0339 0.4719 0.1832 0.063 Uiso 1 1 calc R
C62 C 0.01018(12) 0.5701(3) 0.23025(11) 0.0490(9) Uani 1 1 d .
H62 H 0.0174 0.6382 0.2168 0.059 Uiso 1 1 calc R

loop_
_atom_site_aniso_label
_atom_site_aniso_U_11
_atom_site_aniso_U_22
_atom_site_aniso_U_33
_atom_site_aniso_U_23
_atom_site_aniso_U_13
_atom_site_aniso_U_12
Zn1 0.02095(15) 0.02282(15) 0.02798(17) 0.00238(13) 0.00033(12) 0.00115(12)
Ni1 0.01507(15) 0.01820(15) 0.01456(15) -0.00063(12) 0.00445(11) -0.00024(11)
Cl1 0.0339(4) 0.0364(4) 0.0396(4) -0.0027(3) 0.0116(3) -0.0094(3)
Cl2 0.0403(4) 0.0227(3) 0.0492(4) 0.0034(3) -0.0003(3) 0.0044(3)
P1 0.0144(3) 0.0201(3) 0.0147(3) -0.0012(2) 0.0035(2) -0.0005(2)
P2 0.0161(3) 0.0174(3) 0.0140(3) -0.0007(2) 0.0031(2) 0.0001(2)
N1 0.0220(11) 0.0256(11) 0.0262(11) 0.0015(9) 0.0033(9) 0.0023(9)
C17 0.0188(12) 0.0222(12) 0.0203(12) -0.0051(10) 0.0079(10) -0.0034(10)
O2 0.0448(12) 0.0375(12) 0.0292(11) -0.0034(9) 0.0060(9) -0.0137(10)
C18 0.048(2) 0.059(2) 0.047(2) -0.0071(17) 0.0196(16) -0.0160(17)
C19 0.067(2) 0.056(2) 0.0415(19) -0.0002(17) 0.0145(18) -0.0179(18)
C13 0.0255(13) 0.0245(14) 0.0249(13) 0.0048(11) 0.0101(11) -0.0029(11)
C14 0.0207(13) 0.0326(14) 0.0228(13) 0.0029(11) 0.0123(11) -0.0054(11)
C15 0.0278(14) 0.0355(15) 0.0205(13) 0.0010(12) 0.0129(11) -0.0010(11)
C16 0.0386(16) 0.0370(16) 0.0399(16) 0.0027(13) 0.0252(14) 0.0070(13)
O1 0.0203(8) 0.0241(9) 0.0169(8) -0.0035(7) 0.0040(7) -0.0001(7)
C1 0.0157(11) 0.0197(12) 0.0222(12) -0.0016(10) 0.0061(9) -0.0039(9)
C2 0.0170(11) 0.0188(12) 0.0224(12) -0.0028(10) 0.0084(10) -0.0026(9)
C3 0.0195(12) 0.0334(14) 0.0263(14) 0.0004(11) 0.0054(11) -0.0008(10)
C4 0.0177(13) 0.0463(17) 0.0398(16) 0.0010(14) 0.0087(12) 0.0050(12)
C5 0.0224(13) 0.0423(16) 0.0419(17) -0.0048(14) 0.0186(12) 0.0009(12)
C6 0.0256(13) 0.0328(14) 0.0264(14) -0.0051(11) 0.0137(11) -0.0058(11)
C7 0.0352(15) 0.0222(13) 0.0240(13) 0.0026(11) 0.0151(11) 0.0017(11)
C8 0.0435(16) 0.0297(14) 0.0161(12) 0.0077(11) 0.0120(11) 0.0119(12)
C9 0.0316(14) 0.0330(14) 0.0149(12) -0.0027(11) 0.0025(10) 0.0100(11)
C10 0.0219(12) 0.0269(13) 0.0188(12) -0.0015(10) 0.0049(10) 0.0031(10)
C11 0.0189(11) 0.0215(12) 0.0137(11) 0.0004(10) 0.0054(9) 0.0044(9)
C12 0.0200(12) 0.0234(12) 0.0175(12) -0.0003(10) 0.0067(9) 0.0028(10)
C20 0.0233(12) 0.0194(12) 0.0122(11) -0.0007(9) 0.0037(9) -0.0011(9)
C21 0.0188(12) 0.0236(13) 0.0326(14) 0.0003(11) 0.0036(11) -0.0011(10)
C22 0.0260(14) 0.0265(13) 0.0339(15) 0.0003(12) 0.0051(12) -0.0087(11)
C23 0.0332(14) 0.0209(12) 0.0199(12) 0.0011(10) 0.0047(11) -0.0010(11)
C24 0.0258(13) 0.0268(13) 0.0229(13) -0.0014(11) 0.0073(11) 0.0052(10)
C25 0.0200(12) 0.0250(13) 0.0215(12) -0.0022(10) 0.0075(10) -0.0021(10)
C30 0.0133(11) 0.0264(13) 0.0164(11) 0.0006(10) 0.0030(9) 0.0006(9)
C31 0.0177(12) 0.0270(13) 0.0233(13) -0.0038(11) 0.0022(10) -0.0043(10)
C32 0.0186(12) 0.0302(14) 0.0271(14) 0.0061(11) 0.0062(11) 0.0001(10)
C33 0.0202(13) 0.0442(16) 0.0186(12) 0.0040(12) 0.0057(10) 0.0051(11)
C34 0.0341(15) 0.0407(16) 0.0183(13) -0.0062(12) 0.0035(11) 0.0069(12)
C35 0.0282(14) 0.0277(13) 0.0204(13) 0.0000(11) 0.0058(11) 0.0064(11)
C40 0.0178(11) 0.0158(11) 0.0188(12) 0.0003(9) 0.0050(9) -0.0017(9)
C41 0.0261(13) 0.0218(12) 0.0177(12) -0.0021(10) 0.0071(10) 0.0029(10)
C42 0.0275(14) 0.0287(14) 0.0218(13) 0.0045(11) 0.0022(11) 0.0073(11)
C43 0.0194(12) 0.0252(13) 0.0290(14) -0.0014(11) 0.0060(11) 0.0056(10)
C44 0.0255(13) 0.0306(14) 0.0260(14) -0.0047(11) 0.0109(11) 0.0031(11)
C45 0.0238(13) 0.0274(13) 0.0171(12) -0.0007(10) 0.0041(10) 0.0024(10)
C50 0.0185(12) 0.0211(12) 0.0145(11) -0.0025(10) 0.0037(9) -0.0018(9)
C51 0.0226(13) 0.0224(12) 0.0228(13) 0.0006(10) 0.0037(10) 0.0010(10)
C52 0.0188(12) 0.0331(14) 0.0226(13) 0.0020(11) 0.0014(10) 0.0000(10)
C53 0.0261(13) 0.0309(14) 0.0183(12) -0.0027(11) 0.0047(10) -0.0090(11)
C54 0.0308(14) 0.0211(13) 0.0256(13) -0.0045(11) 0.0104(11) -0.0047(10)
C55 0.0214(12) 0.0218(12) 0.0212(12) -0.0012(10) 0.0057(10) 0.0000(10)
C60 0.0287(17) 0.069(2) 0.044(2) -0.0137(17) -0.0076(14) 0.0010(15)
C61 0.0294(17) 0.092(3) 0.0340(17) -0.0028(19) 0.0034(14) -0.0065(17)
C62 0.0243(16) 0.068(2) 0.045(2) 0.0019(17) -0.0054(14) -0.0057(15)

loop_
_atom_type_symbol
_atom_type_description
_atom_type_scat_dispersion_real
_atom_type_scat_dispersion_imag
_atom_type_scat_source
C C 0.0033 0.0016 'International Tables Vol C Tables 4.2.6.8 and 6.1.1.4'
H H 0.0000 0.0000 'International Tables Vol C Tables 4.2.6.8 and 6.1.1.4'
Cl Cl 0.1484 0.1585 'International Tables Vol C Tables 4.2.6.8 and 6.1.1.4'
N N 0.0061 0.0033 'International Tables Vol C Tables 4.2.6.8 and 6.1.1.4'
Ni Ni 0.3393 1.1124 'International Tables Vol C Tables 4.2.6.8 and 6.1.1.4'
O O 0.0106 0.0060 'International Tables Vol C Tables 4.2.6.8 and 6.1.1.4'
P P 0.1023 0.0942 'International Tables Vol C Tables 4.2.6.8 and 6.1.1.4'
Zn Zn 0.2839 1.4301 'International Tables Vol C Tables 4.2.6.8 and 6.1.1.4'

loop_
_geom_angle_atom_site_label_1
_geom_angle_atom_site_label_2
_geom_angle_atom_site_label_3
_geom_angle
_geom_angle_site_symmetry_1
_geom_angle_site_symmetry_3
_geom_angle_publ_flag
N1 Zn1 O2 103.55(9) . . y
N1 Zn1 Cl2 114.13(6) . . y
O2 Zn1 Cl2 109.65(6) . . y
N1 Zn1 Cl1 107.54(7) . . y
O2 Zn1 Cl1 97.55(6) . . y
Cl2 Zn1 Cl1 121.74(3) . . y
C17 Ni1 C14 104.99(10) . . y
C17 Ni1 C13 141.66(10) . . y
C14 Ni1 C13 40.50(10) . . ?
C17 Ni1 C15 92.83(10) . . y
C14 Ni1 C15 39.04(10) . . ?
C13 Ni1 C15 69.11(10) . . ?
C17 Ni1 P2 91.75(7) . . y
C14 Ni1 P2 113.81(8) . . y
C13 Ni1 P2 90.95(8) . . y
C15 Ni1 P2 152.51(8) . . y
C17 Ni1 P1 107.90(7) . . y
C14 Ni1 P1 126.70(8) . . y
C13 Ni1 P1 108.05(8) . . y
C15 Ni1 P1 98.43(7) . . y
P2 Ni1 P1 105.88(2) . . y
C2 P1 C30 102.41(11) . . ?
C2 P1 C20 102.39(11) . . ?
C30 P1 C20 103.14(10) . . ?
C2 P1 Ni1 117.01(8) . . ?
C30 P1 Ni1 115.14(8) . . ?
C20 P1 Ni1 114.80(8) . . ?
C50 P2 C40 104.15(10) . . ?
C50 P2 C11 102.78(10) . . ?
C40 P2 C11 102.24(10) . . ?
C50 P2 Ni1 111.02(8) . . ?
C40 P2 Ni1 119.58(8) . . ?
C11 P2 Ni1 115.20(7) . . ?
C17 N1 Zn1 153.3(2) . . y
N1 C17 Ni1 170.8(2) . . y
C18 O2 Zn1 127.84(18) . . y
C18 O2 H2 108(2) . . ?
Zn1 O2 H2 121(2) . . ?
O2 C18 C19 111.4(3) . . ?
O2 C18 H18A 109.3 . . ?
C19 C18 H18A 109.3 . . ?
O2 C18 H18B 109.3 . . ?
C19 C18 H18B 109.3 . . ?
H18A C18 H18B 108.0 . . ?
C18 C19 H19A 109.5 . . ?
C18 C19 H19B 109.5 . . ?
H19A C19 H19B 109.5 . . ?
C18 C19 H19C 109.5 . . ?
H19A C19 H19C 109.5 . . ?
H19B C19 H19C 109.5 . . ?
C14 C13 Ni1 67.20(14) . . ?
C14 C13 H13A 120.7(15) . . ?
Ni1 C13 H13A 108.4(14) . . ?
C14 C13 H13B 120.6(15) . . ?
Ni1 C13 H13B 120.1(16) . . ?
H13A C13 H13B 112(2) . . ?
C15 C14 C13 117.2(2) . . ?
C15 C14 Ni1 76.22(15) . . ?
C13 C14 Ni1 72.30(14) . . ?
C15 C14 H14 119.1(17) . . ?
C13 C14 H14 123.4(17) . . ?
Ni1 C14 H14 115.6(17) . . ?
C14 C15 C16 122.9(2) . . ?
C14 C15 Ni1 64.74(14) . . ?
C16 C15 Ni1 125.48(19) . . ?
C14 C15 H15 119.9(16) . . ?
C16 C15 H15 111.8(16) . . ?
Ni1 C15 H15 102.8(16) . . ?
C15 C16 H16A 109.5 . . ?
C15 C16 H16B 109.5 . . ?
H16A C16 H16B 109.5 . . ?
C15 C16 H16C 109.5 . . ?
H16A C16 H16C 109.5 . . ?
H16B C16 H16C 109.5 . . ?
C1 O1 C12 119.58(18) . . ?
C6 C1 O1 123.2(2) . . ?
C6 C1 C2 122.6(2) . . ?
O1 C1 C2 114.1(2) . . ?
C3 C2 C1 117.1(2) . . ?
C3 C2 P1 125.70(19) . . ?
C1 C2 P1 117.06(17) . . ?
C4 C3 C2 120.6(2) . . ?
C4 C3 H3 119.7 . . ?
C2 C3 H3 119.7 . . ?
C5 C4 C3 120.6(2) . . ?
C5 C4 H4 119.7 . . ?
C3 C4 H4 119.7 . . ?
C4 C5 C6 120.4(2) . . ?
C4 C5 H5 119.8 . . ?
C6 C5 H5 119.8 . . ?
C1 C6 C5 118.6(2) . . ?
C1 C6 H6 120.7 . . ?
C5 C6 H6 120.7 . . ?
C12 C7 C8 119.3(2) . . ?
C12 C7 H7 120.3 . . ?
C8 C7 H7 120.3 . . ?
C9 C8 C7 119.7(2) . . ?
C9 C8 H8 120.2 . . ?
C7 C8 H8 120.2 . . ?
C8 C9 C10 120.7(2) . . ?
C8 C9 H9 119.7 . . ?
C10 C9 H9 119.7 . . ?
C9 C10 C11 121.0(2) . . ?
C9 C10 H10 119.5 . . ?
C11 C10 H10 119.5 . . ?
C10 C11 C12 117.1(2) . . ?
C10 C11 P2 122.57(18) . . ?
C12 C11 P2 120.32(17) . . ?
C7 C12 C11 122.2(2) . . ?
C7 C12 O1 118.6(2) . . ?
C11 C12 O1 119.0(2) . . ?
C21 C20 C25 118.9(2) . . ?
C21 C20 P1 121.37(18) . . ?
C25 C20 P1 119.68(18) . . ?
C22 C21 C20 120.6(2) . . ?
C22 C21 H21 119.7 . . ?
C20 C21 H21 119.7 . . ?
C23 C22 C21 120.0(2) . . ?
C23 C22 H22 120.0 . . ?
C21 C22 H22 120.0 . . ?
C22 C23 C24 120.1(2) . . ?
C22 C23 H23 120.0 . . ?
C24 C23 H23 120.0 . . ?
C23 C24 C25 120.0(2) . . ?
C23 C24 H24 120.0 . . ?
C25 C24 H24 120.0 . . ?
C20 C25 C24 120.4(2) . . ?
C20 C25 H25 119.8 . . ?
C24 C25 H25 119.8 . . ?
C35 C30 C31 118.0(2) . . ?
C35 C30 P1 122.51(18) . . ?
C31 C30 P1 119.37(18) . . ?
C32 C31 C30 120.9(2) . . ?
C32 C31 H31 119.6 . . ?
C30 C31 H31 119.6 . . ?
C33 C32 C31 120.4(2) . . ?
C33 C32 H32 119.8 . . ?
C31 C32 H32 119.8 . . ?
C32 C33 C34 119.4(2) . . ?
C32 C33 H33 120.3 . . ?
C34 C33 H33 120.3 . . ?
C33 C34 C35 120.8(2) . . ?
C33 C34 H34 119.6 . . ?
C35 C34 H34 119.6 . . ?
C30 C35 C34 120.6(2) . . ?
C30 C35 H35 119.7 . . ?
C34 C35 H35 119.7 . . ?
C45 C40 C41 118.4(2) . . ?
C45 C40 P2 121.78(17) . . ?
C41 C40 P2 119.82(18) . . ?
C42 C41 C40 120.5(2) . . ?
C42 C41 H41 119.7 . . ?
C40 C41 H41 119.7 . . ?
C43 C42 C41 120.7(2) . . ?
C43 C42 H42 119.6 . . ?
C41 C42 H42 119.6 . . ?
C44 C43 C42 119.3(2) . . ?
C44 C43 H43 120.4 . . ?
C42 C43 H43 120.4 . . ?
C43 C44 C45 120.6(2) . . ?
C43 C44 H44 119.7 . . ?
C45 C44 H44 119.7 . . ?
C44 C45 C40 120.5(2) . . ?
C44 C45 H45 119.7 . . ?
C40 C45 H45 119.7 . . ?
C55 C50 C51 118.6(2) . . ?
C55 C50 P2 122.89(18) . . ?
C51 C50 P2 118.47(17) . . ?
C52 C51 C50 120.5(2) . . ?
C52 C51 H51 119.8 . . ?
C50 C51 H51 119.8 . . ?
C51 C52 C53 120.5(2) . . ?
C51 C52 H52 119.8 . . ?
C53 C52 H52 119.8 . . ?
C54 C53 C52 119.4(2) . . ?
C54 C53 H53 120.3 . . ?
C52 C53 H53 120.3 . . ?
C53 C54 C55 120.5(2) . . ?
C53 C54 H54 119.7 . . ?
C55 C54 H54 119.7 . . ?
C50 C55 C54 120.4(2) . . ?
C50 C55 H55 119.8 . . ?
C54 C55 H55 119.8 . . ?
C60 C60 C61 119.9(2) 2 . ?
C60 C60 H60 120.1 2 . ?
C61 C60 H60 120.1 . . ?
C62 C61 C60 120.1(3) . . ?
C62 C61 H61 120.0 . . ?
C60 C61 H61 120.0 . . ?
C61 C62 C62 120.0(2) . 2 ?
C61 C62 H62 120.0 . . ?
C62 C62 H62 120.0 2 . ?

loop_
_geom_bond_atom_site_label_1
_geom_bond_atom_site_label_2
_geom_bond_distance
_geom_bond_site_symmetry_2
_geom_bond_publ_flag
Zn1 N1 1.984(2) . y
Zn1 O2 2.059(2) . y
Zn1 Cl2 2.1959(7) . y
Zn1 Cl1 2.2579(7) . y
Ni1 C17 1.893(2) . y
Ni1 C14 2.000(2) . y
Ni1 C13 2.067(2) . y
Ni1 C15 2.148(3) . y
Ni1 P2 2.2031(7) . y
Ni1 P1 2.3080(6) . y
P1 C2 1.829(2) . ?
P1 C30 1.837(2) . ?
P1 C20 1.838(2) . ?
P2 C50 1.831(2) . ?
P2 C40 1.833(2) . ?
P2 C11 1.834(2) . ?
N1 C17 1.150(3) . y
O2 C18 1.462(4) . ?
O2 H2 0.89(3) . ?
C18 C19 1.479(5) . ?
C18 H18A 0.9900 . ?
C18 H18B 0.9900 . ?
C19 H19A 0.9800 . ?
C19 H19B 0.9800 . ?
C19 H19C 0.9800 . ?
C13 C14 1.409(4) . ?
C13 H13A 0.98(3) . ?
C13 H13B 0.97(3) . ?
C14 C15 1.393(4) . ?
C14 H14 0.92(3) . ?
C15 C16 1.496(4) . ?
C15 H15 0.94(3) . ?
C16 H16A 0.9800 . ?
C16 H16B 0.9800 . ?
C16 H16C 0.9800 . ?
O1 C1 1.393(3) . ?
O1 C12 1.399(3) . ?
C1 C6 1.382(3) . ?
C1 C2 1.401(3) . ?
C2 C3 1.396(3) . ?
C3 C4 1.389(4) . ?
C3 H3 0.9500 . ?
C4 C5 1.378(4) . ?
C4 H4 0.9500 . ?
C5 C6 1.383(4) . ?
C5 H5 0.9500 . ?
C6 H6 0.9500 . ?
C7 C12 1.380(3) . ?
C7 C8 1.392(4) . ?
C7 H7 0.9500 . ?
C8 C9 1.373(4) . ?
C8 H8 0.9500 . ?
C9 C10 1.386(3) . ?
C9 H9 0.9500 . ?
C10 C11 1.396(3) . ?
C10 H10 0.9500 . ?
C11 C12 1.398(3) . ?
C20 C21 1.388(3) . ?
C20 C25 1.390(3) . ?
C21 C22 1.388(3) . ?
C21 H21 0.9500 . ?
C22 C23 1.380(4) . ?
C22 H22 0.9500 . ?
C23 C24 1.381(4) . ?
C23 H23 0.9500 . ?
C24 C25 1.393(3) . ?
C24 H24 0.9500 . ?
C25 H25 0.9500 . ?
C30 C35 1.389(3) . ?
C30 C31 1.400(3) . ?
C31 C32 1.393(3) . ?
C31 H31 0.9500 . ?
C32 C33 1.375(4) . ?
C32 H32 0.9500 . ?
C33 C34 1.379(4) . ?
C33 H33 0.9500 . ?
C34 C35 1.394(3) . ?
C34 H34 0.9500 . ?
C35 H35 0.9500 . ?
C40 C45 1.391(3) . ?
C40 C41 1.397(3) . ?
C41 C42 1.384(3) . ?
C41 H41 0.9500 . ?
C42 C43 1.380(4) . ?
C42 H42 0.9500 . ?
C43 C44 1.380(3) . ?
C43 H43 0.9500 . ?
C44 C45 1.390(3) . ?
C44 H44 0.9500 . ?
C45 H45 0.9500 . ?
C50 C55 1.393(3) . ?
C50 C51 1.400(3) . ?
C51 C52 1.385(3) . ?
C51 H51 0.9500 . ?
C52 C53 1.389(3) . ?
C52 H52 0.9500 . ?
C53 C54 1.380(3) . ?
C53 H53 0.9500 . ?
C54 C55 1.395(3) . ?
C54 H54 0.9500 . ?
C55 H55 0.9500 . ?
C60 C60 1.376(7) 2 ?
C60 C61 1.383(5) . ?
C60 H60 0.9500 . ?
C61 C62 1.372(5) . ?
C61 H61 0.9500 . ?
C62 C62 1.380(7) 2 ?
C62 H62 0.9500 . ?

loop_
_geom_torsion_atom_site_label_1
_geom_torsion_atom_site_label_2
_geom_torsion_atom_site_label_3
_geom_torsion_atom_site_label_4
_geom_torsion
_geom_torsion_site_symmetry_1
_geom_torsion_site_symmetry_4
C17 Ni1 P1 C2 -98.67(11) . .
C14 Ni1 P1 C2 135.90(13) . .
C13 Ni1 P1 C2 94.90(12) . .
C15 Ni1 P1 C2 165.58(11) . .
P2 Ni1 P1 C2 -1.47(9) . .
C17 Ni1 P1 C30 140.95(11) . .
C14 Ni1 P1 C30 15.52(13) . .
C13 Ni1 P1 C30 -25.49(12) . .
C15 Ni1 P1 C30 45.19(11) . .
P2 Ni1 P1 C30 -121.85(9) . .
C17 Ni1 P1 C20 21.38(11) . .
C14 Ni1 P1 C20 -104.05(13) . .
C13 Ni1 P1 C20 -145.06(11) . .
C15 Ni1 P1 C20 -74.37(11) . .
P2 Ni1 P1 C20 118.58(8) . .
C17 Ni1 P2 C50 -82.97(11) . .
C14 Ni1 P2 C50 24.28(12) . .
C13 Ni1 P2 C50 58.79(11) . .
C15 Ni1 P2 C50 16.58(18) . .
P1 Ni1 P2 C50 167.86(8) . .
C17 Ni1 P2 C40 155.76(11) . .
C14 Ni1 P2 C40 -97.00(12) . .
C13 Ni1 P2 C40 -62.49(11) . .
C15 Ni1 P2 C40 -104.70(18) . .
P1 Ni1 P2 C40 46.59(9) . .
C17 Ni1 P2 C11 33.31(11) . .
C14 Ni1 P2 C11 140.55(12) . .
C13 Ni1 P2 C11 175.07(11) . .
C15 Ni1 P2 C11 132.86(18) . .
P1 Ni1 P2 C11 -75.86(8) . .
O2 Zn1 N1 C17 -95.3(4) . .
Cl2 Zn1 N1 C17 145.5(4) . .
Cl1 Zn1 N1 C17 7.3(5) . .
N1 Zn1 O2 C18 -90.0(2) . .
Cl2 Zn1 O2 C18 32.2(2) . .
Cl1 Zn1 O2 C18 159.9(2) . .
Zn1 O2 C18 C19 -86.2(3) . .
C17 Ni1 C13 C14 -33.0(2) . .
C15 Ni1 C13 C14 33.57(15) . .
P2 Ni1 C13 C14 -127.04(15) . .
P1 Ni1 C13 C14 125.90(14) . .
Ni1 C13 C14 C15 -63.6(2) . .
C17 Ni1 C14 C15 -75.57(17) . .
C13 Ni1 C14 C15 124.9(2) . .
P2 Ni1 C14 C15 -174.37(13) . .
P1 Ni1 C14 C15 51.04(18) . .
C17 Ni1 C14 C13 159.52(16) . .
C15 Ni1 C14 C13 -124.9(2) . .
P2 Ni1 C14 C13 60.73(16) . .
P1 Ni1 C14 C13 -73.86(17) . .
C13 C14 C15 C16 178.8(2) . .
Ni1 C14 C15 C16 117.3(2) . .
C13 C14 C15 Ni1 61.5(2) . .
C17 Ni1 C15 C14 110.50(16) . .
C13 Ni1 C15 C14 -34.75(16) . .
P2 Ni1 C15 C14 11.2(3) . .
P1 Ni1 C15 C14 -140.93(14) . .
C17 Ni1 C15 C16 -3.1(2) . .
C14 Ni1 C15 C16 -113.6(3) . .
C13 Ni1 C15 C16 -148.4(3) . .
P2 Ni1 C15 C16 -102.4(2) . .
P1 Ni1 C15 C16 105.4(2) . .
C12 O1 C1 C6 35.8(3) . .
C12 O1 C1 C2 -146.5(2) . .
C6 C1 C2 C3 3.6(3) . .
O1 C1 C2 C3 -174.1(2) . .
C6 C1 C2 P1 -172.25(19) . .
O1 C1 C2 P1 10.0(3) . .
C30 P1 C2 C3 -0.2(2) . .
C20 P1 C2 C3 106.4(2) . .
Ni1 P1 C2 C3 -127.14(19) . .
C30 P1 C2 C1 175.18(18) . .
C20 P1 C2 C1 -78.16(19) . .
Ni1 P1 C2 C1 48.3(2) . .
C1 C2 C3 C4 -3.2(4) . .
P1 C2 C3 C4 172.2(2) . .
C2 C3 C4 C5 0.6(4) . .
C3 C4 C5 C6 1.9(4) . .
O1 C1 C6 C5 176.3(2) . .
C2 C1 C6 C5 -1.3(4) . .
C4 C5 C6 C1 -1.5(4) . .
C12 C7 C8 C9 -0.4(4) . .
C7 C8 C9 C10 -0.8(4) . .
C8 C9 C10 C11 0.6(4) . .
C9 C10 C11 C12 0.8(3) . .
C9 C10 C11 P2 179.17(18) . .
C50 P2 C11 C10 -5.9(2) . .
C40 P2 C11 C10 101.9(2) . .
Ni1 P2 C11 C10 -126.74(18) . .
C50 P2 C11 C12 172.43(19) . .
C40 P2 C11 C12 -79.8(2) . .
Ni1 P2 C11 C12 51.6(2) . .
C8 C7 C12 C11 1.9(4) . .
C8 C7 C12 O1 -172.2(2) . .
C10 C11 C12 C7 -2.1(3) . .
P2 C11 C12 C7 179.55(19) . .
C10 C11 C12 O1 172.0(2) . .
P2 C11 C12 O1 -6.3(3) . .
C1 O1 C12 C7 -99.5(3) . .
C1 O1 C12 C11 86.2(3) . .
C2 P1 C20 C21 -28.8(2) . .
C30 P1 C20 C21 77.2(2) . .
Ni1 P1 C20 C21 -156.71(18) . .
C2 P1 C20 C25 151.54(19) . .
C30 P1 C20 C25 -102.4(2) . .
Ni1 P1 C20 C25 23.7(2) . .
C25 C20 C21 C22 0.5(4) . .
P1 C20 C21 C22 -179.1(2) . .
C20 C21 C22 C23 -0.3(4) . .
C21 C22 C23 C24 0.0(4) . .
C22 C23 C24 C25 0.2(4) . .
C21 C20 C25 C24 -0.3(4) . .
P1 C20 C25 C24 179.29(18) . .
C23 C24 C25 C20 0.0(4) . .
C2 P1 C30 C35 117.4(2) . .
C20 P1 C30 C35 11.4(2) . .
Ni1 P1 C30 C35 -114.5(2) . .
C2 P1 C30 C31 -66.6(2) . .
C20 P1 C30 C31 -172.67(19) . .
Ni1 P1 C30 C31 61.5(2) . .
C35 C30 C31 C32 -0.1(4) . .
P1 C30 C31 C32 -176.25(19) . .
C30 C31 C32 C33 0.4(4) . .
C31 C32 C33 C34 -0.3(4) . .
C32 C33 C34 C35 -0.2(4) . .
C31 C30 C35 C34 -0.4(4) . .
P1 C30 C35 C34 175.7(2) . .
C33 C34 C35 C30 0.5(4) . .
C50 P2 C40 C45 81.5(2) . .
C11 P2 C40 C45 -25.2(2) . .
Ni1 P2 C40 C45 -153.85(17) . .
C50 P2 C40 C41 -99.07(19) . .
C11 P2 C40 C41 154.19(19) . .
Ni1 P2 C40 C41 25.6(2) . .
C45 C40 C41 C42 -0.1(3) . .
P2 C40 C41 C42 -179.52(19) . .
C40 C41 C42 C43 0.4(4) . .
C41 C42 C43 C44 -0.2(4) . .
C42 C43 C44 C45 -0.2(4) . .
C43 C44 C45 C40 0.5(4) . .
C41 C40 C45 C44 -0.4(3) . .
P2 C40 C45 C44 179.07(19) . .
C40 P2 C50 C55 1.9(2) . .
C11 P2 C50 C55 108.2(2) . .
Ni1 P2 C50 C55 -128.10(19) . .
C40 P2 C50 C51 -178.17(19) . .
C11 P2 C50 C51 -71.8(2) . .
Ni1 P2 C50 C51 51.9(2) . .
C55 C50 C51 C52 -2.0(4) . .
P2 C50 C51 C52 177.99(19) . .
C50 C51 C52 C53 1.0(4) . .
C51 C52 C53 C54 0.5(4) . .
C52 C53 C54 C55 -0.9(4) . .
C51 C50 C55 C54 1.6(4) . .
P2 C50 C55 C54 -178.44(19) . .
C53 C54 C55 C50 -0.1(4) . .
C60 C60 C61 C62 -0.2(5) 2 .
C60 C61 C62 C62 -0.3(5) . 2
